data_7218665
loop_
_publ_author_name
'Syssa-Magal\'e, Jean-Laurent'
'Boubekeur, Kamal'
'Leroy, Jacques'
'Chamoreau, Lise-Marie'
'Fave, Claire'
'Sch\"ollhorn, Bernd'

_publ_section_title
;
 Directed synthesis of a halogen-bonded open porphyrin network
;
_journal_issue 45
_journal_name_full CrystEngComm
_journal_page_first 10380
_journal_paper_doi 10.1039/C4CE01704H
_journal_volume 16
_journal_year 2014
_chemical_formula_moiety 'C6 H12 N4, C6 F3 I3'
_chemical_formula_sum 'C12 H12 F3 I3 N4'
_chemical_formula_weight 649.96
_chemical_name_systematic
;
Hexamethylenetetramine 1,3,5-Trifluoro-2,4,6-tri-iodobenzene
;
_space_group_IT_number 6
_symmetry_cell_setting monoclinic
_symmetry_space_group_name_Hall 'P -2y'
_symmetry_space_group_name_H-M 'P 1 m 1'
_atom_sites_solution_hydrogens geom
_atom_sites_solution_primary direct
_atom_sites_solution_secondary difmap
_audit_creation_method SHELXL-97
_cell_angle_alpha 90.00
_cell_angle_beta 98.864(11)
_cell_angle_gamma 90.00
_cell_formula_units_Z 2
_cell_length_a 5.8849(13)
_cell_length_b 24.903(3)
_cell_length_c 6.2247(8)
_cell_measurement_reflns_used 54
_cell_measurement_temperature 250(2)
_cell_measurement_theta_max 20.7
_cell_measurement_theta_min 5.4
_cell_volume 901.3(3)
_computing_cell_refinement 'Dirax/lsq (Duisenberg & Schreurs, 1989-2000)'
_computing_data_collection 'Collect (Nonius BV, 1997-2000)'
_computing_data_reduction 'EvalCCD (Duisenberg & Schreurs 1990-2000)'
_computing_molecular_graphics 'DIAMOND (Brandenburg, 1999)'
_computing_publication_material 'SHELXL-97 (Sheldrick, 1997)'
_computing_structure_refinement 'SHELXL-97 (Sheldrick, 1997)'
_computing_structure_solution 'SHELXS-97 (Sheldrick, 1997)'
_diffrn_ambient_temperature 250(2)
_diffrn_detector_area_resol_mean 9
_diffrn_measured_fraction_theta_full 0.998
_diffrn_measured_fraction_theta_max 0.998
_diffrn_measurement_device_type KappaCCD
_diffrn_measurement_method 'CCD rotation images, thick slices'
_diffrn_radiation_monochromator graphite
_diffrn_radiation_source 'fine-focus sealed tube'
_diffrn_radiation_type MoK\a
_diffrn_radiation_wavelength 0.71073
_diffrn_reflns_av_R_equivalents 0.0324
_diffrn_reflns_av_sigmaI/netI 0.0361
_diffrn_reflns_limit_h_max 8
_diffrn_reflns_limit_h_min -8
_diffrn_reflns_limit_k_max 34
_diffrn_reflns_limit_k_min -35
_diffrn_reflns_limit_l_max 8
_diffrn_reflns_limit_l_min -8
_diffrn_reflns_number 13934
_diffrn_reflns_theta_full 30.00
_diffrn_reflns_theta_max 30.00
_diffrn_reflns_theta_min 3.27
_diffrn_standards_decay_% 0
_diffrn_standards_number 0
_exptl_absorpt_coefficient_mu 5.230
_exptl_absorpt_correction_T_max 0.501
_exptl_absorpt_correction_T_min 0.447
_exptl_absorpt_correction_type multi-scan
_exptl_absorpt_process_details
; 
R.H. Blessing, Acta Cryst. (1995), A51, 33-38
;
_exptl_crystal_colour colorless
_exptl_crystal_density_diffrn 2.395
_exptl_crystal_density_meas ?
_exptl_crystal_density_method 'not measured'
_exptl_crystal_description parallelepipped
_exptl_crystal_F_000 596
_exptl_crystal_recrystallization_method
'exposing equimolar solutions of the respective XB donor and acceptor molecules in chloroform to a saturated atmosphere of n-pentane at room temperature. '
_exptl_crystal_size_max 0.28
_exptl_crystal_size_mid 0.15
_exptl_crystal_size_min 0.15
_refine_diff_density_max 1.200
_refine_diff_density_min -0.813
_refine_diff_density_rms 0.123
_refine_ls_abs_structure_details 'Flack H D (1983), Acta Cryst. A39, 876-881'
_refine_ls_abs_structure_Flack 0.14(3)
_refine_ls_extinction_method none
_refine_ls_goodness_of_fit_ref 1.043
_refine_ls_hydrogen_treatment constr
_refine_ls_matrix_type full
_refine_ls_number_parameters 211
_refine_ls_number_reflns 4952
_refine_ls_number_restraints 2
_refine_ls_restrained_S_all 1.043
_refine_ls_R_factor_all 0.0337
_refine_ls_R_factor_gt 0.0292
_refine_ls_shift/su_max 0.002
_refine_ls_shift/su_mean 0.000
_refine_ls_structure_factor_coef Fsqd
_refine_ls_weighting_details 'calc w=1/[\s^2^(Fo^2^)+(0.0351P)^2^+0.7452P] where P=(Fo^2^+2Fc^2^)/3'
_refine_ls_weighting_scheme calc
_refine_ls_wR_factor_gt 0.0683
_refine_ls_wR_factor_ref 0.0699
_reflns_number_gt 4575
_reflns_number_total 4952
_reflns_threshold_expression >2sigma(I)
_cod_data_source_file c4ce01704h2.cif
_cod_data_source_block smjl257s
_cod_depositor_comments
;
The following automatic conversions were performed:

'_exptl_crystal_density_meas' value 'not measured' was changed to '?'
- the value is perceived as not measured.

Automatic conversion script
Id: cif_fix_values 3008 2015-01-20 13:52:24Z robertas 
;
_cod_database_code 7218665

loop_
_symmetry_equiv_pos_as_xyz
'x, y, z'
'x, -y, z'

loop_
_atom_site_label
_atom_site_type_symbol
_atom_site_fract_x
_atom_site_fract_y
_atom_site_fract_z
_atom_site_U_iso_or_equiv
_atom_site_adp_type
_atom_site_occupancy
_atom_site_symmetry_multiplicity
_atom_site_calc_flag
_atom_site_refinement_flags
I1 I 0.10030(4) 0.636729(11) 0.68552(4) 0.03215(7) Uani 1 1 d .
I2 I 0.77798(6) 0.706812(13) 0.09748(6) 0.03957(9) Uani 1 1 d .
I3 I 0.52573(8) 0.858782(13) 0.77994(7) 0.05371(12) Uani 1 1 d .
F1 F 0.4199(7) 0.63766(12) 0.3135(6) 0.0474(8) Uani 1 1 d .
F2 F 0.7387(7) 0.81085(14) 0.3825(6) 0.0566(10) Uani 1 1 d .
F3 F 0.1943(7) 0.75922(14) 0.8178(6) 0.0542(9) Uani 1 1 d .
N1 N 0.6895(9) 0.95115(18) 0.0361(8) 0.0433(10) Uani 1 1 d .
N2 N 1.0511(14) 1.0000 0.1384(14) 0.0568(19) Uani 1 2 d S
N3 N 0.7561(15) 1.0000 0.3776(11) 0.0515(17) Uani 1 2 d S
N4 N 0.9147(11) 0.5000 0.2227(9) 0.0339(12) Uani 1 2 d S
N5 N 0.5575(10) 0.5000 -0.0372(11) 0.0416(14) Uani 1 2 d S
N6 N 0.8925(7) 0.54907(15) -0.1187(6) 0.0293(8) Uani 1 1 d .
C1 C 0.2988(9) 0.69737(19) 0.5666(8) 0.0322(10) Uani 1 1 d .
C2 C 0.4319(8) 0.68706(18) 0.4063(8) 0.0318(10) Uani 1 1 d .
C3 C 0.5769(10) 0.72465(19) 0.3355(8) 0.0341(10) Uani 1 1 d .
C4 C 0.5917(10) 0.7739(2) 0.4382(9) 0.0369(11) Uani 1 1 d .
C5 C 0.4628(11) 0.78688(19) 0.6020(8) 0.0385(11) Uani 1 1 d .
C6 C 0.3189(10) 0.74800(19) 0.6588(8) 0.0362(10) Uani 1 1 d .
C8 C 0.9375(13) 0.9523(3) 0.0319(12) 0.0547(15) Uani 1 1 d .
H8A H 0.9639 0.9513 -0.1180 0.066 Uiso 1 1 calc R
H8B H 1.0067 0.9204 0.1038 0.066 Uiso 1 1 calc R
C9 C 0.6543(13) 0.9520(2) 0.2652(10) 0.0505(14) Uani 1 1 d .
H9A H 0.4908 0.9512 0.2720 0.061 Uiso 1 1 calc R
H9B H 0.7232 0.9202 0.3382 0.061 Uiso 1 1 calc R
C10 C 0.5868(15) 1.0000 -0.0706(13) 0.0420(17) Uani 1 2 d S
H10A H 0.6091 1.0000 -0.2218 0.050 Uiso 1 2 calc SR
H10B H 0.4227 1.0000 -0.0668 0.050 Uiso 1 2 calc SR
C11 C 1.0056(19) 1.0000 0.3681(18) 0.063(3) Uani 1 2 d S
H11A H 1.0755 0.9685 0.4425 0.075 Uiso 0.50 1 calc PR
H11B H 1.0755 1.0315 0.4425 0.075 Uiso 0.50 1 calc PR
C12 C 0.6620(13) 0.5000 0.1936(12) 0.0422(17) Uani 1 2 d S
H12A H 0.6101 0.5315 0.2639 0.051 Uiso 0.50 1 calc PR
H12B H 0.6101 0.4685 0.2639 0.051 Uiso 0.50 1 calc PR
C13 C 0.9892(9) 0.45237(19) 0.1128(8) 0.0327(10) Uani 1 1 d .
H13A H 1.1558 0.4522 0.1278 0.039 Uiso 1 1 calc R
H13B H 0.9423 0.4203 0.1830 0.039 Uiso 1 1 calc R
C14 C 0.6389(9) 0.5478(2) -0.1393(9) 0.0387(11) Uani 1 1 d .
H14A H 0.5864 0.5796 -0.0719 0.046 Uiso 1 1 calc R
H14B H 0.5732 0.5483 -0.2921 0.046 Uiso 1 1 calc R
C15 C 0.9676(11) 0.5000 -0.2212(10) 0.0281(12) Uani 1 2 d S
H15A H 1.1339 0.5000 -0.2087 0.034 Uiso 1 2 calc SR
H15B H 0.9044 0.5000 -0.3747 0.034 Uiso 1 2 calc SR

loop_
_atom_site_aniso_label
_atom_site_aniso_U_11
_atom_site_aniso_U_22
_atom_site_aniso_U_33
_atom_site_aniso_U_23
_atom_site_aniso_U_13
_atom_site_aniso_U_12
I1 0.03301(14) 0.03316(14) 0.03146(14) 0.00286(12) 0.00871(11) -0.00086(12)
I2 0.04481(18) 0.04424(18) 0.03297(15) 0.00230(14) 0.01644(12) 0.00415(15)
I3 0.0907(3) 0.02660(15) 0.0497(2) -0.00589(14) 0.0295(2) -0.00555(17)
F1 0.064(2) 0.0333(16) 0.049(2) -0.0125(13) 0.0225(16) -0.0105(14)
F2 0.080(3) 0.0373(17) 0.062(2) -0.0026(15) 0.041(2) -0.0187(17)
F3 0.078(2) 0.0404(17) 0.054(2) -0.0054(15) 0.0414(19) -0.0024(16)
N1 0.057(3) 0.028(2) 0.048(3) -0.0036(18) 0.019(2) -0.0017(19)
N2 0.049(5) 0.064(5) 0.062(5) 0.000 0.022(4) 0.000
N3 0.077(5) 0.046(4) 0.033(3) 0.000 0.014(3) 0.000
N4 0.040(3) 0.040(3) 0.022(3) 0.000 0.004(2) 0.000
N5 0.024(3) 0.056(4) 0.043(3) 0.000 0.004(2) 0.000
N6 0.030(2) 0.0321(19) 0.0269(18) 0.0031(15) 0.0080(15) -0.0013(15)
C1 0.034(2) 0.032(2) 0.032(3) 0.0025(17) 0.0087(19) 0.0001(18)
C2 0.036(3) 0.031(2) 0.029(2) -0.0049(18) 0.0058(18) -0.0024(19)
C3 0.045(3) 0.031(2) 0.027(2) 0.0012(17) 0.0105(19) 0.003(2)
C4 0.048(3) 0.030(2) 0.035(2) 0.0046(19) 0.014(2) -0.007(2)
C5 0.060(3) 0.026(2) 0.034(2) -0.0030(18) 0.020(2) 0.000(2)
C6 0.052(3) 0.029(2) 0.031(2) -0.0010(17) 0.016(2) 0.001(2)
C8 0.067(4) 0.047(3) 0.054(4) -0.006(3) 0.023(3) 0.008(3)
C9 0.070(4) 0.041(3) 0.045(3) 0.006(2) 0.025(3) -0.002(3)
C10 0.055(5) 0.037(4) 0.035(4) 0.000 0.010(3) 0.000
C11 0.057(6) 0.073(6) 0.057(6) 0.000 0.006(5) 0.000
C12 0.040(4) 0.061(5) 0.028(3) 0.000 0.014(3) 0.000
C13 0.036(3) 0.032(2) 0.028(2) 0.0051(18) -0.0023(18) 0.0023(18)
C14 0.035(3) 0.044(3) 0.036(2) 0.000(2) 0.003(2) 0.009(2)
C15 0.026(3) 0.037(3) 0.021(3) 0.000 0.004(2) 0.000

loop_
_atom_type_symbol
_atom_type_description
_atom_type_scat_dispersion_real
_atom_type_scat_dispersion_imag
_atom_type_scat_source
C C 0.0033 0.0016 'International Tables Vol C Tables 4.2.6.8 and 6.1.1.4'
H H 0.0000 0.0000 'International Tables Vol C Tables 4.2.6.8 and 6.1.1.4'
N N 0.0061 0.0033 'International Tables Vol C Tables 4.2.6.8 and 6.1.1.4'
F F 0.0171 0.0103 'International Tables Vol C Tables 4.2.6.8 and 6.1.1.4'
I I -0.4742 1.8119 'International Tables Vol C Tables 4.2.6.8 and 6.1.1.4'

loop_
_geom_angle_atom_site_label_1
_geom_angle_atom_site_label_2
_geom_angle_atom_site_label_3
_geom_angle
_geom_angle_site_symmetry_1
_geom_angle_site_symmetry_3
C8 N1 C10 108.5(5) . .
C8 N1 C9 107.8(5) . .
C10 N1 C9 108.4(5) . .
C8 N2 C8 107.8(8) . 2_575
C8 N2 C11 107.2(5) . .
C8 N2 C11 107.2(5) 2_575 .
C9 N3 C9 109.3(7) . 2_575
C9 N3 C11 108.4(5) . .
C9 N3 C11 108.4(5) 2_575 .
C13 N4 C13 107.6(5) . 2_565
C13 N4 C12 108.2(4) . .
C13 N4 C12 108.2(4) 2_565 .
C14 N5 C14 108.7(6) 2_565 .
C14 N5 C12 108.0(4) 2_565 .
C14 N5 C12 108.0(4) . .
C13 N6 C15 107.9(4) 2_565 .
C13 N6 C14 108.6(4) 2_565 .
C15 N6 C14 108.0(4) . .
C6 C1 C2 116.5(4) . .
C6 C1 I1 121.5(3) . .
C2 C1 I1 121.7(3) . .
F1 C2 C3 118.2(4) . .
F1 C2 C1 118.5(4) . .
C3 C2 C1 123.3(4) . .
C4 C3 C2 116.9(4) . .
C4 C3 I2 121.1(4) . .
C2 C3 I2 121.9(3) . .
F2 C4 C3 119.1(5) . .
F2 C4 C5 118.3(5) . .
C3 C4 C5 122.7(5) . .
C6 C5 C4 116.9(4) . .
C6 C5 I3 122.1(4) . .
C4 C5 I3 120.5(4) . .
F3 C6 C5 118.1(4) . .
F3 C6 C1 118.2(4) . .
C5 C6 C1 123.7(5) . .
N1 C8 N2 113.2(5) . .
N1 C8 H8A 108.9 . .
N2 C8 H8A 108.9 . .
N1 C8 H8B 108.9 . .
N2 C8 H8B 108.9 . .
H8A C8 H8B 107.8 . .
N3 C9 N1 111.5(5) . .
N3 C9 H9A 109.3 . .
N1 C9 H9A 109.3 . .
N3 C9 H9B 109.3 . .
N1 C9 H9B 109.3 . .
H9A C9 H9B 108.0 . .
N1 C10 N1 111.6(7) 2_575 .
N1 C10 H10A 109.3 2_575 .
N1 C10 H10A 109.3 . .
N1 C10 H10B 109.3 2_575 .
N1 C10 H10B 109.3 . .
H10A C10 H10B 108.0 . .
N3 C11 N2 111.3(8) . .
N3 C11 H11A 109.4 . .
N2 C11 H11A 109.4 . .
N3 C11 H11B 109.4 . .
N2 C11 H11B 109.4 . .
H11A C11 H11B 108.0 . .
N4 C12 N5 112.5(6) . .
N4 C12 H12A 109.1 . .
N5 C12 H12A 109.1 . .
N4 C12 H12B 109.1 . .
N5 C12 H12B 109.1 . .
H12A C12 H12B 107.8 . .
N6 C13 N4 112.2(4) 2_565 .
N6 C13 H13A 109.2 2_565 .
N4 C13 H13A 109.2 . .
N6 C13 H13B 109.2 2_565 .
N4 C13 H13B 109.2 . .
H13A C13 H13B 107.9 . .
N5 C14 N6 111.9(4) . .
N5 C14 H14A 109.2 . .
N6 C14 H14A 109.2 . .
N5 C14 H14B 109.2 . .
N6 C14 H14B 109.2 . .
H14A C14 H14B 107.9 . .
N6 C15 N6 111.6(5) . 2_565
N6 C15 H15A 109.3 . .
N6 C15 H15A 109.3 2_565 .
N6 C15 H15B 109.3 . .
N6 C15 H15B 109.3 2_565 .
H15A C15 H15B 108.0 . .

loop_
_geom_bond_atom_site_label_1
_geom_bond_atom_site_label_2
_geom_bond_distance
_geom_bond_site_symmetry_2
I1 C1 2.112(5) .
I2 C3 2.082(5) .
I3 C5 2.108(5) .
F1 C2 1.356(5) .
F2 C4 1.344(6) .
F3 C6 1.349(6) .
N1 C8 1.464(9) .
N1 C10 1.471(7) .
N1 C9 1.472(7) .
N2 C8 1.470(8) .
N2 C8 1.470(8) 2_575
N2 C11 1.495(14) .
N3 C9 1.465(8) .
N3 C9 1.465(8) 2_575
N3 C11 1.478(14) .
N4 C13 1.470(6) .
N4 C13 1.470(6) 2_565
N4 C12 1.470(10) .
N5 C14 1.464(7) 2_565
N5 C14 1.464(7) .
N5 C12 1.473(10) .
N6 C13 1.466(6) 2_565
N6 C15 1.477(5) .
N6 C14 1.478(7) .
C1 C6 1.383(7) .
C1 C2 1.384(7) .
C2 C3 1.383(7) .
C3 C4 1.381(7) .
C4 C5 1.398(7) .
C5 C6 1.368(7) .
C8 H8A 0.9700 .
C8 H8B 0.9700 .
C9 H9A 0.9700 .
C9 H9B 0.9700 .
C10 N1 1.471(7) 2_575
C10 H10A 0.9700 .
C10 H10B 0.9700 .
C11 H11A 0.9700 .
C11 H11B 0.9700 .
C12 H12A 0.9700 .
C12 H12B 0.9700 .
C13 N6 1.466(6) 2_565
C13 H13A 0.9700 .
C13 H13B 0.9700 .
C14 H14A 0.9700 .
C14 H14B 0.9700 .
C15 N6 1.477(5) 2_565
C15 H15A 0.9700 .
C15 H15B 0.9700 .
